data_2236557
loop_
_publ_author_name
'Sarr, Modou'
'Boye, Mouhamadou Sembene'
'Diasse-Sarr, Aminata'
'Grosjean, Arnaud'
'Guionneau, Philippe'

_publ_section_title
;
 Diisopropylammonium hydrogen phenylphosphonate
;
_journal_coeditor_code PV2589
_journal_issue 11
_journal_name_full 'Acta Crystallographica Section E'
_journal_page_first o3078
_journal_paper_doi 10.1107/S1600536812041086
_journal_volume 68
_journal_year 2012
_chemical_formula_iupac 'C6 H16 N  +, C6 H6 O3 P -'
_chemical_formula_moiety 'C6 H16 N , C6 H6 O3 P'
_chemical_formula_sum 'C12 H22 N O3 P'
_chemical_formula_weight 259.28
_chemical_name_systematic
;
Diisopropylammonium hydrogen phenylphosphonate
;
_space_group_IT_number 14
_symmetry_cell_setting monoclinic
_symmetry_space_group_name_Hall '-P 2yn'
_symmetry_space_group_name_H-M 'P 1 21/n 1'
_atom_sites_solution_hydrogens geom
_atom_sites_solution_primary direct
_atom_sites_solution_secondary difmap
_audit_creation_method SHELXL-97
_cell_angle_alpha 90.00
_cell_angle_beta 101.0130(10)
_cell_angle_gamma 90.00
_cell_formula_units_Z 4
_cell_length_a 11.9166(2)
_cell_length_b 9.09820(10)
_cell_length_c 12.85390(10)
_cell_measurement_reflns_used 4223
_cell_measurement_temperature 293(2)
_cell_measurement_theta_max 30.03
_cell_measurement_theta_min 0.41
_cell_volume 1367.95(3)
_computing_cell_refinement 'HKL DENZO (Otwinowski & Minor, 1997)'
_computing_data_collection 'COLLECT (Hooft, 1998)'
_computing_data_reduction 'SCALEPACK (Otwinowski & Minor, 1997)'
_computing_molecular_graphics 'ORTEP-3 (Farrugia, 1997)'
_computing_publication_material 'PUBLCIF (Westrip, 2010)'
_computing_structure_refinement 'SHELXL-97 (Sheldrick, 2008)'
_computing_structure_solution 'SHELXS97 (Sheldrick, 2008)'
_diffrn_ambient_temperature 293(2)
_diffrn_measured_fraction_theta_full 0.997
_diffrn_measured_fraction_theta_max 0.997
_diffrn_measurement_device_type 'Nonius KappaCCD'
_diffrn_measurement_method '\f scans, and \w scans with \k'
_diffrn_radiation_monochromator graphite
_diffrn_radiation_source 'fine-focus sealed tube'
_diffrn_radiation_type MoK\a
_diffrn_radiation_wavelength 0.71073
_diffrn_reflns_av_R_equivalents 0.0132
_diffrn_reflns_av_sigmaI/netI 0.0199
_diffrn_reflns_limit_h_max 16
_diffrn_reflns_limit_h_min -16
_diffrn_reflns_limit_k_max 12
_diffrn_reflns_limit_k_min -12
_diffrn_reflns_limit_l_max 18
_diffrn_reflns_limit_l_min -18
_diffrn_reflns_number 7738
_diffrn_reflns_theta_full 30.05
_diffrn_reflns_theta_max 30.05
_diffrn_reflns_theta_min 3.23
_diffrn_standards_number 0
_exptl_absorpt_coefficient_mu 0.198
_exptl_absorpt_correction_T_max 0.9521
_exptl_absorpt_correction_T_min 0.8447
_exptl_absorpt_correction_type multi-scan
_exptl_absorpt_process_details '(SCALEPACK; Otwinowski & Minor, 1997)'
_exptl_crystal_colour colourless
_exptl_crystal_density_diffrn 1.259
_exptl_crystal_density_method 'not measured'
_exptl_crystal_description prism
_exptl_crystal_F_000 560
_exptl_crystal_size_max 0.88
_exptl_crystal_size_mid 0.63
_exptl_crystal_size_min 0.25
_refine_diff_density_max 0.381
_refine_diff_density_min -0.327
_refine_ls_extinction_coef 0.013(2)
_refine_ls_extinction_expression Fc^*^=kFc[1+0.001xFc^2^\l^3^/sin(2\q)]^-1/4^
_refine_ls_extinction_method SHELXL
_refine_ls_goodness_of_fit_ref 1.031
_refine_ls_hydrogen_treatment refall
_refine_ls_matrix_type full
_refine_ls_number_parameters 243
_refine_ls_number_reflns 3990
_refine_ls_number_restraints 0
_refine_ls_restrained_S_all 1.031
_refine_ls_R_factor_all 0.0328
_refine_ls_R_factor_gt 0.0292
_refine_ls_shift/su_max 0.001
_refine_ls_shift/su_mean 0.000
_refine_ls_structure_factor_coef Fsqd
_refine_ls_weighting_details 'calc w=1/[\s^2^(Fo^2^)+(0.0397P)^2^+0.4747P] where P=(Fo^2^+2Fc^2^)/3'
_refine_ls_weighting_scheme calc
_refine_ls_wR_factor_gt 0.0779
_refine_ls_wR_factor_ref 0.0800
_reflns_number_gt 3626
_reflns_number_total 3990
_reflns_threshold_expression >2\s(I)
_cod_data_source_file pv2589.cif
_cod_data_source_block I
_cod_original_sg_symbol_H-M 'P 21/n'
_cod_database_code 2236557
_cod_database_fobs_code 2236557

loop_
_symmetry_equiv_pos_as_xyz
'x, y, z'
'-x+1/2, y+1/2, -z+1/2'
'-x, -y, -z'
'x-1/2, -y-1/2, z-1/2'

loop_
_atom_site_type_symbol
_atom_site_label
_atom_site_fract_x
_atom_site_fract_y
_atom_site_fract_z
_atom_site_U_iso_or_equiv
_atom_site_adp_type
_atom_site_calc_flag
_atom_site_occupancy
_atom_site_symmetry_multiplicity
P P1 0.966159(19) 0.40247(2) 0.846319(17) 0.01271(8) Uani d 1 1
O O2 1.04330(6) 0.32302(7) 0.94386(5) 0.01729(14) Uani d 1 1
N N1 0.66048(7) 0.51553(9) 0.78554(6) 0.01430(15) Uani d 1 1
C C1 1.06532(7) 0.49048(10) 0.77593(7) 0.01453(17) Uani d 1 1
C C6 1.14485(9) 0.59178(11) 0.82778(8) 0.0222(2) Uani d 1 1
C C12 0.62928(8) 0.41946(10) 0.68876(8) 0.01742(18) Uani d 1 1
C C13 0.69808(9) 0.47210(12) 0.60787(8) 0.0225(2) Uani d 1 1
C C2 1.06337(9) 0.46114(11) 0.66912(8) 0.01979(19) Uani d 1 1
C C4 1.21864(9) 0.63037(13) 0.66783(9) 0.0270(2) Uani d 1 1
C C3 1.13968(9) 0.53095(13) 0.61530(9) 0.0256(2) Uani d 1 1
C C5 1.22118(10) 0.66111(13) 0.77426(10) 0.0287(2) Uani d 1 1
O O1 0.89926(6) 0.29081(8) 0.77497(5) 0.02025(15) Uani d 1 1
C C8 0.60257(8) 0.48352(11) 0.87717(8) 0.01757(18) Uani d 1 1
C C9 0.64492(9) 0.59615(12) 0.96314(8) 0.0215(2) Uani d 1 1
C C11 0.50164(9) 0.42810(13) 0.64537(9) 0.0245(2) Uani d 1 1
C C10 0.62574(10) 0.32619(12) 0.91508(9) 0.0257(2) Uani d 1 1
O O3 0.89542(5) 0.52144(7) 0.88605(5) 0.01657(14) Uani d 1 1
H H6 1.0624(16) 0.376(2) 0.9984(15) 0.054(5) Uiso d 1 1
H H17 0.7362(12) 0.5109(14) 0.8110(11) 0.022(3) Uiso d 1 1
H H16 0.6429(12) 0.6104(16) 0.7649(11) 0.028(3) Uiso d 1 1
H H21 0.5218(11) 0.4980(14) 0.8513(10) 0.018(3) Uiso d 1 1
H H18 0.6510(11) 0.3197(15) 0.7094(10) 0.020(3) Uiso d 1 1
H H10 0.6767(12) 0.5719(16) 0.5864(11) 0.029(4) Uiso d 1 1
H H7 0.7279(12) 0.5857(15) 0.9907(11) 0.027(3) Uiso d 1 1
H H12 0.6818(13) 0.4116(16) 0.5460(12) 0.034(4) Uiso d 1 1
H H9 0.6088(13) 0.5821(17) 1.0245(12) 0.036(4) Uiso d 1 1
H H11 0.7788(13) 0.4705(16) 0.6362(12) 0.032(4) Uiso d 1 1
H H8 0.6298(13) 0.6961(18) 0.9372(12) 0.035(4) Uiso d 1 1
H H13 0.4820(12) 0.3727(17) 0.5783(12) 0.034(4) Uiso d 1 1
H H20 0.7076(13) 0.3059(16) 0.9306(11) 0.029(3) Uiso d 1 1
H H19 0.5963(13) 0.3128(18) 0.9806(13) 0.041(4) Uiso d 1 1
H H15 0.4790(13) 0.5297(17) 0.6277(12) 0.034(4) Uiso d 1 1
H H14 0.4571(13) 0.3869(16) 0.6953(12) 0.034(4) Uiso d 1 1
H H22 0.5884(13) 0.2571(18) 0.8637(13) 0.038(4) Uiso d 1 1
H H5 1.1462(12) 0.6131(15) 0.9024(11) 0.028(3) Uiso d 1 1
H H3 1.2709(13) 0.6789(17) 0.6323(12) 0.037(4) Uiso d 1 1
H H4 1.2746(13) 0.7291(18) 0.8131(12) 0.040(4) Uiso d 1 1
H H2 1.1388(13) 0.5080(17) 0.5413(12) 0.034(4) Uiso d 1 1
H H1 1.0101(12) 0.3924(16) 0.6328(11) 0.027(3) Uiso d 1 1

loop_
_atom_site_aniso_label
_atom_site_aniso_U_11
_atom_site_aniso_U_22
_atom_site_aniso_U_33
_atom_site_aniso_U_12
_atom_site_aniso_U_13
_atom_site_aniso_U_23
P1 0.01307(12) 0.01214(12) 0.01264(12) -0.00065(7) 0.00175(8) -0.00020(7)
O2 0.0219(3) 0.0150(3) 0.0141(3) 0.0025(2) 0.0012(2) 0.0012(2)
N1 0.0134(3) 0.0143(3) 0.0154(3) 0.0003(3) 0.0031(3) 0.0005(3)
C1 0.0141(4) 0.0135(4) 0.0161(4) 0.0019(3) 0.0032(3) 0.0015(3)
C6 0.0229(5) 0.0226(5) 0.0214(5) -0.0063(4) 0.0051(4) -0.0012(4)
C12 0.0184(4) 0.0157(4) 0.0179(4) 0.0004(3) 0.0027(3) -0.0029(3)
C13 0.0214(5) 0.0297(5) 0.0171(4) 0.0020(4) 0.0049(4) -0.0015(4)
C2 0.0207(4) 0.0222(5) 0.0171(4) 0.0005(4) 0.0052(3) -0.0001(3)
C4 0.0241(5) 0.0279(5) 0.0321(6) 0.0004(4) 0.0129(4) 0.0102(4)
C3 0.0275(5) 0.0309(6) 0.0209(5) 0.0033(4) 0.0110(4) 0.0049(4)
C5 0.0262(5) 0.0280(5) 0.0326(6) -0.0105(4) 0.0077(4) 0.0014(4)
O1 0.0231(3) 0.0169(3) 0.0193(3) -0.0056(3) 0.0003(3) -0.0021(3)
C8 0.0148(4) 0.0209(4) 0.0182(4) 0.0006(3) 0.0064(3) 0.0026(3)
C9 0.0228(5) 0.0247(5) 0.0179(4) 0.0034(4) 0.0065(4) -0.0007(4)
C11 0.0190(4) 0.0267(5) 0.0263(5) -0.0035(4) 0.0005(4) -0.0067(4)
C10 0.0306(5) 0.0215(5) 0.0264(5) -0.0017(4) 0.0089(4) 0.0066(4)
O3 0.0137(3) 0.0197(3) 0.0161(3) 0.0026(2) 0.0023(2) -0.0017(2)

loop_
_atom_type_symbol
_atom_type_description
_atom_type_scat_dispersion_real
_atom_type_scat_dispersion_imag
_atom_type_scat_source
C C 0.0033 0.0016 'International Tables Vol C Tables 4.2.6.8 and 6.1.1.4'
H H 0.0000 0.0000 'International Tables Vol C Tables 4.2.6.8 and 6.1.1.4'
N N 0.0061 0.0033 'International Tables Vol C Tables 4.2.6.8 and 6.1.1.4'
O O 0.0106 0.0060 'International Tables Vol C Tables 4.2.6.8 and 6.1.1.4'
P P 0.1023 0.0942 'International Tables Vol C Tables 4.2.6.8 and 6.1.1.4'

loop_
_geom_angle_atom_site_label_1
_geom_angle_atom_site_label_2
_geom_angle_atom_site_label_3
_geom_angle
O1 P1 O3 115.20(4)
O1 P1 O2 109.72(4)
O3 P1 O2 109.58(4)
O1 P1 C1 108.51(4)
O3 P1 C1 108.10(4)
O2 P1 C1 105.24(4)
P1 O2 H6 114.8(12)
C8 N1 C12 117.16(7)
C8 N1 H17 106.5(8)
C12 N1 H17 110.1(8)
C8 N1 H16 107.3(9)
C12 N1 H16 107.5(9)
H17 N1 H16 107.9(12)
C2 C1 C6 118.58(9)
C2 C1 P1 121.24(7)
C6 C1 P1 120.17(7)
C5 C6 C1 120.74(10)
C5 C6 H5 120.4(8)
C1 C6 H5 118.8(8)
N1 C12 C11 110.17(8)
N1 C12 C13 107.55(8)
C11 C12 C13 111.46(9)
N1 C12 H18 107.9(8)
C11 C12 H18 110.2(8)
C13 C12 H18 109.5(7)
C12 C13 H10 110.1(8)
C12 C13 H12 109.8(9)
H10 C13 H12 107.5(12)
C12 C13 H11 111.6(9)
H10 C13 H11 108.2(12)
H12 C13 H11 109.6(12)
C1 C2 C3 120.72(10)
C1 C2 H1 119.7(8)
C3 C2 H1 119.6(8)
C3 C4 C5 119.74(9)
C3 C4 H3 121.1(9)
C5 C4 H3 119.1(9)
C4 C3 C2 120.12(10)
C4 C3 H2 119.8(9)
C2 C3 H2 120.1(9)
C4 C5 C6 120.10(10)
C4 C5 H4 122.1(10)
C6 C5 H4 117.8(10)
N1 C8 C10 110.56(8)
N1 C8 C9 107.49(8)
C10 C8 C9 112.76(9)
N1 C8 H21 106.3(7)
C10 C8 H21 110.3(8)
C9 C8 H21 109.2(7)
C8 C9 H7 111.5(8)
C8 C9 H9 111.2(9)
H7 C9 H9 105.2(12)
C8 C9 H8 111.5(9)
H7 C9 H8 108.6(12)
H9 C9 H8 108.5(12)
C12 C11 H13 110.3(8)
C12 C11 H15 110.3(9)
H13 C11 H15 105.8(12)
C12 C11 H14 111.6(9)
H13 C11 H14 108.0(12)
H15 C11 H14 110.7(12)
C8 C10 H20 110.9(8)
C8 C10 H19 108.6(9)
H20 C10 H19 108.0(12)
C8 C10 H22 111.4(9)
H20 C10 H22 109.3(12)
H19 C10 H22 108.3(13)

loop_
_geom_bond_atom_site_label_1
_geom_bond_atom_site_label_2
_geom_bond_distance
P1 O1 1.4932(7)
P1 O3 1.5191(7)
P1 O2 1.5809(7)
P1 C1 1.8068(9)
O2 H6 0.847(19)
N1 C8 1.5030(12)
N1 C12 1.5077(12)
N1 H17 0.900(14)
N1 H16 0.916(15)
C1 C2 1.3945(13)
C1 C6 1.3966(13)
C6 C5 1.3920(14)
C6 H5 0.976(14)
C12 C11 1.5188(14)
C12 C13 1.5193(14)
C12 H18 0.967(13)
C13 H10 0.969(15)
C13 H12 0.957(15)
C13 H11 0.961(15)
C2 C3 1.3962(14)
C2 H1 0.948(14)
C4 C3 1.3845(17)
C4 C5 1.3910(16)
C4 H3 0.949(15)
C3 H2 0.972(15)
C5 H4 0.957(16)
C8 C10 1.5202(14)
C8 C9 1.5208(14)
C8 H21 0.965(13)
C9 H7 0.989(15)
C9 H9 0.976(15)
C9 H8 0.973(16)
C11 H13 0.987(15)
C11 H15 0.977(16)
C11 H14 0.982(15)
C10 H20 0.976(15)
C10 H19 0.980(16)
C10 H22 0.957(16)

loop_
_geom_hbond_atom_site_label_D
_geom_hbond_atom_site_label_H
_geom_hbond_atom_site_label_A
_geom_hbond_site_symmetry_A
_geom_hbond_distance_DH
_geom_hbond_distance_HA
_geom_hbond_distance_DA
_geom_hbond_angle_DHA
N1 H17 O3 . 0.900(14) 1.960(14) 2.8510(10) 170.3(12)
O2 H6 O3 3_767 0.847(19) 1.744(19) 2.5895(10) 177.4(19)
N1 H16 O1 2_656 0.916(15) 1.764(15) 2.6782(10) 176.7(13)

loop_
_geom_torsion_atom_site_label_1
_geom_torsion_atom_site_label_2
_geom_torsion_atom_site_label_3
_geom_torsion_atom_site_label_4
_geom_torsion
O1 P1 C1 C2 6.07(9)
O3 P1 C1 C2 -119.51(8)
O2 P1 C1 C2 123.46(8)
O1 P1 C1 C6 -174.93(8)
O3 P1 C1 C6 59.48(8)
O2 P1 C1 C6 -57.55(8)
C2 C1 C6 C5 -0.53(15)
P1 C1 C6 C5 -179.55(8)
C8 N1 C12 C11 58.44(11)
C8 N1 C12 C13 -179.89(8)
C6 C1 C2 C3 0.34(14)
P1 C1 C2 C3 179.35(8)
C5 C4 C3 C2 -0.39(17)
C1 C2 C3 C4 0.11(16)
C3 C4 C5 C6 0.21(18)
C1 C6 C5 C4 0.26(17)
C12 N1 C8 C10 58.07(11)
C12 N1 C8 C9 -178.48(8)
